data_1536539
loop_
_publ_author_name
'Khalili, M.M.'
'Bodak, O.I.'
'Marusin, E.P.'
'Pecharskaya, A.O.'

_publ_section_title
;
 Crystal structures of Er4 Ni13 C4 and U W4 C4
;
_journal_name_full Kristallografiya
_journal_page_first 337
_journal_page_last 341
_journal_volume 35
_journal_year 1990
_chemical_formula_sum 'C4 Er4 Ni13'
_chemical_name_systematic 'Er4 Ni13 C4'
_space_group_IT_number 65
_symmetry_space_group_name_Hall '-C 2 2'
_symmetry_space_group_name_H-M 'C m m m'
_cell_angle_alpha 90
_cell_angle_beta 90
_cell_angle_gamma 90
_cell_formula_units_Z 2
_cell_length_a 11.975
_cell_length_b 11.694
_cell_length_c 3.856
_cell_volume 539.977
_citation_journal_id_ASTM KRISAJ
_cod_data_source_file Khalili_KRISAJ_1990_974.cif
_cod_data_source_block C4Er4Ni13
_cod_original_cell_volume 539.9775
_cod_database_code 1536539

loop_
_symmetry_equiv_pos_as_xyz
x,y,z
-x,-y,z
x,-y,-z
-x,y,-z
-x,-y,-z
x,y,-z
-x,y,z
x,-y,z
x+1/2,y+1/2,z
-x+1/2,-y+1/2,z
x+1/2,-y+1/2,-z
-x+1/2,y+1/2,-z
-x+1/2,-y+1/2,-z
x+1/2,y+1/2,-z
-x+1/2,y+1/2,z
x+1/2,-y+1/2,z

loop_
_atom_site_label
_atom_site_type_symbol
_atom_site_fract_x
_atom_site_fract_y
_atom_site_fract_z
_atom_site_occupancy
_atom_site_U_iso_or_equiv
Ni2 Ni 0 0 0 1 0.0
Ni3 Ni 0.1771 0.3929 0 1 0.0
Er1 Er 0.1859 0 0.5 1 0.0
C1 C 0.05 0.5 0 1 0.0
Ni5 Ni 0 0.1244 0.5 1 0.0
Ni4 Ni 0.1087 0.1836 0 1 0.0
Ni1 Ni 0.25 0.25 0.5 1 0.0
Er2 Er 0 0.3486 0.5 1 0.0
C2 C 0.25 0.25 0 1 0.0
